data_7115719
loop_
_publ_author_name
'Owen J. Metters'
'Andy M. Chapman'
'Alasdair P. M. Robertson'
'Christopher H. Woodall'
'Paul J. Gates'
'Duncan F. Wass'
'Ian Manners'

_publ_section_title
;
 Generation of aminoborane monomers RR'N[double bond, length as m-dash]BH2
 from amine-boronium cations [RR'NH-BH2L]^+^: metal catalyst-free
 formation of polyaminoboranes at ambient temperature
;
_journal_name_full Chem.Commun.
_journal_page_first 12146
_journal_paper_doi 10.1039/C4cc05145A
_journal_volume 50
_journal_year 2014
_chemical_formula_moiety 'C H7 B Cl N'
_chemical_formula_sum 'C H7 B Cl N'
_chemical_formula_weight 79.34
_chemical_name_systematic
;
 ? 
;
_space_group_crystal_system orthorhombic
_space_group_IT_number 62
_space_group_name_Hall '-P 2ac 2n'
_space_group_name_H-M_alt 'P n m a'
_symmetry_space_group_name_Hall '-P 2ac 2n'
_symmetry_space_group_name_H-M 'P n m a'
_atom_sites_solution_hydrogens geom
_atom_sites_solution_primary direct
_atom_sites_solution_secondary difmap
_audit_creation_date 2013-08-01
_audit_creation_method
;
  Olex2 1.2
  (compiled 2013.03.22 svn.r2654, GUI svn.r4446)
;
_cell_angle_alpha 90.00
_cell_angle_beta 90.00
_cell_angle_gamma 90.00
_cell_formula_units_Z 4
_cell_length_a 12.7715(12)
_cell_length_b 6.5471(6)
_cell_length_c 5.2055(5)
_cell_measurement_reflns_used 5616
_cell_measurement_temperature 100(2)
_cell_measurement_theta_max 35.69
_cell_measurement_theta_min 3.19
_cell_volume 435.26(7)
_computing_cell_refinement 'Bruker Apex2 (Bruker, 2011)'
_computing_data_collection 'Bruker Apex2 (Bruker, 2011)'
_computing_data_reduction 'Bruker SAINT V7.68A'
_computing_molecular_graphics
;
O. V. Dolomanov, L. J. Bourhis, R. J. Gildea, J. A. K. Howard and H. Puschmann,
OLEX2: a complete structure solution, refinement and analysis program.
J. Appl. Cryst. (2009). 42, 339-341.
;
_computing_publication_material
;
O. V. Dolomanov, L. J. Bourhis, R. J. Gildea, J. A. K. Howard and H. Puschmann,
OLEX2: a complete structure solution, refinement and analysis program.
J. Appl. Cryst. (2009). 42, 339-341.
;
_computing_structure_refinement
;
olex2.refine (L.J. Bourhis, O.V. Dolomanov, R.J. Gildea, J.A.K. Howard,
H. Puschmann, in preparation, 2011)
;
_computing_structure_solution 'SHELXS-97 (Sheldrick, 2008)'
_diffrn_ambient_temperature 100(2)
_diffrn_measured_fraction_theta_full 0.998
_diffrn_measured_fraction_theta_max 0.967
_diffrn_measurement_device_type 'Bruker Apex II kappa with CCD area detector'
_diffrn_measurement_method 'phi and omega scans, 2deg width'
_diffrn_radiation_monochromator graphite
_diffrn_radiation_type MoK\a
_diffrn_radiation_wavelength 0.71073
_diffrn_reflns_av_R_equivalents 0.0206
_diffrn_reflns_av_unetI/netI 0.0110
_diffrn_reflns_limit_h_max 20
_diffrn_reflns_limit_h_min -20
_diffrn_reflns_limit_k_max 10
_diffrn_reflns_limit_k_min -10
_diffrn_reflns_limit_l_max 8
_diffrn_reflns_limit_l_min -8
_diffrn_reflns_number 10841
_diffrn_reflns_theta_full 25.00
_diffrn_reflns_theta_max 35.69
_diffrn_reflns_theta_min 3.19
_diffrn_source 'fine-focus sealed tube'
_exptl_absorpt_coefficient_mu 0.662
_exptl_absorpt_correction_T_max 0.7470
_exptl_absorpt_correction_T_min 0.6645
_exptl_absorpt_correction_type multi-scan
_exptl_absorpt_process_details SADABS
_exptl_crystal_colour colourless
_exptl_crystal_density_diffrn 1.211
_exptl_crystal_density_method 'not measured'
_exptl_crystal_description plate
_exptl_crystal_F_000 168
_exptl_crystal_size_max 0.35
_exptl_crystal_size_mid 0.1
_exptl_crystal_size_min 0.04
_refine_diff_density_max 0.573
_refine_diff_density_min -0.217
_refine_diff_density_rms 0.042
_refine_ls_extinction_method none
_refine_ls_goodness_of_fit_ref 1.075
_refine_ls_hydrogen_treatment mixed
_refine_ls_matrix_type full
_refine_ls_number_parameters 34
_refine_ls_number_reflns 1044
_refine_ls_number_restraints 0
_refine_ls_restrained_S_all 1.075
_refine_ls_R_factor_all 0.0237
_refine_ls_R_factor_gt 0.0199
_refine_ls_shift/su_max 0.000
_refine_ls_shift/su_mean 0.000
_refine_ls_structure_factor_coef Fsqd
_refine_ls_weighting_details 'calc w=1/[\s^2^(Fo^2^)+(0.0978P)^2^+0.7538P] where P=(Fo^2^+2Fc^2^)/3'
_refine_ls_weighting_scheme calc
_refine_ls_wR_factor_gt 0.0518
_refine_ls_wR_factor_ref 0.0540
_reflns_number_gt 939
_reflns_number_total 1044
_reflns_threshold_expression >2sigma(I)
_cod_data_source_file c4cc05145a2.cif
_cod_data_source_block OM25
_cod_database_code 7115719
_olex2_refinement_description
;
1. Others
 Fixed Sof: H1(0.5) H2(0.5) H3(0.5)
 Fixed U12: C1(0) B1(0) N1(0) Cl1(0)
 Fixed U23: C1(0) B1(0) N1(0) Cl1(0)
 Fixed Uiso: H1(0.036) H2(0.036) H3(0.036)
 Fixed X: H1(0.4583) H2(0.4861) H3(0.4812)
 Fixed Y: C1(0.25) H1(0.2265) H2(0.1413) H3(0.3823) B1(0.25) N1(0.25) Cl1(0.25)
 Fixed Z: H1(-0.4417) H2(-0.1618) H3(-0.2116)
;

loop_
_space_group_symop_id
_space_group_symop_operation_xyz
1 'x, y, z'
2 '-x+1/2, -y, z+1/2'
3 'x+1/2, -y+1/2, -z+1/2'
4 '-x, y+1/2, -z'
5 '-x, -y, -z'
6 'x-1/2, y, -z-1/2'
7 '-x-1/2, y-1/2, z-1/2'
8 'x, -y-1/2, z'

loop_
_atom_site_label
_atom_site_type_symbol
_atom_site_fract_x
_atom_site_fract_y
_atom_site_fract_z
_atom_site_U_iso_or_equiv
_atom_site_adp_type
_atom_site_occupancy
_atom_site_symmetry_multiplicity
_atom_site_calc_flag
_atom_site_refinement_flags
C1 C 0.45037(7) 0.2500 -0.25684(16) 0.02383(15) Uani 1 2 d S
H1A H 0.4583 0.2265 -0.4417 0.036 Uiso 0.50 1 calc PR
H1B H 0.4861 0.1413 -0.1618 0.036 Uiso 0.50 1 calc PR
H1C H 0.4812 0.3823 -0.2116 0.036 Uiso 0.50 1 calc PR
B1 B 0.32046(7) 0.2500 0.11162(18) 0.02078(15) Uani 1 2 d S
N1 N 0.33738(5) 0.2500 -0.18924(12) 0.01712(12) Uani 1 2 d S
Cl1 Cl 0.173947(15) 0.2500 0.17305(4) 0.02376(7) Uani 1 2 d S
H2 H 0.3062(7) 0.1398(15) -0.2570(18) 0.028(2) Uiso 1 1 d .
H3 H 0.3544(8) 0.1083(16) 0.1913(16) 0.032(2) Uiso 1 1 d .

loop_
_atom_site_aniso_label
_atom_site_aniso_U_11
_atom_site_aniso_U_22
_atom_site_aniso_U_33
_atom_site_aniso_U_23
_atom_site_aniso_U_13
_atom_site_aniso_U_12
C1 0.0203(3) 0.0270(4) 0.0243(3) 0.000 -0.0013(3) 0.000
B1 0.0257(4) 0.0190(4) 0.0176(3) 0.000 -0.0028(3) 0.000
N1 0.0195(3) 0.0141(3) 0.0177(3) 0.000 -0.00291(19) 0.000
Cl1 0.02711(10) 0.01510(9) 0.02907(11) 0.000 0.00616(6) 0.000

loop_
_atom_type_symbol
_atom_type_description
_atom_type_scat_dispersion_real
_atom_type_scat_dispersion_imag
_atom_type_scat_source
C C 0.0033 0.0016 'International Tables Vol C Tables 4.2.6.8 and 6.1.1.4'
H H 0.0000 0.0000 'International Tables Vol C Tables 4.2.6.8 and 6.1.1.4'
B B 0.0013 0.0007 'International Tables Vol C Tables 4.2.6.8 and 6.1.1.4'
N N 0.0061 0.0033 'International Tables Vol C Tables 4.2.6.8 and 6.1.1.4'
Cl Cl 0.1484 0.1585 'International Tables Vol C Tables 4.2.6.8 and 6.1.1.4'

loop_
_geom_angle_atom_site_label_1
_geom_angle_atom_site_label_2
_geom_angle_atom_site_label_3
_geom_angle
H1A C1 H1B 109.5
H1A C1 H1C 109.5
H1B C1 H1C 109.5
N1 C1 H1A 109.5
N1 C1 H1B 109.5
N1 C1 H1C 109.5
N1 B1 Cl1 107.55(5)
N1 B1 H3 108.6(4)
Cl1 B1 H3 108.9(5)
C1 N1 B1 111.56(6)
C1 N1 H2 109.8(6)
B1 N1 H2 109.2(6)

loop_
_geom_bond_atom_site_label_1
_geom_bond_atom_site_label_2
_geom_bond_distance
C1 H1A 0.9800
C1 H1B 0.9800
C1 H1C 0.9800
C1 N1 1.4853(10)
B1 N1 1.5810(11)
B1 Cl1 1.8984(9)
B1 H3 1.104(10)
N1 H2 0.897(10)

loop_
_geom_torsion_atom_site_label_1
_geom_torsion_atom_site_label_2
_geom_torsion_atom_site_label_3
_geom_torsion_atom_site_label_4
_geom_torsion
Cl1 B1 N1 C1 180.0
